data_7710062
loop_
_publ_author_name
'Viau, Lydie'
'Knorr, Michael'
'Knauer, Lena'
'Brieger, Lukas'
'Strohman, Carsten'

_publ_section_title
;
 2,2&#x2019;-Ethylenebis(1,3-dithiane) as polydentate m2-, m4- and
 m5-assembling ligand for the construction of sulphur-rich Cu(I), Hg(II)
 and heterometallic Cu(I)/Hg(II) coordination polymers featuring uncommon
 network architectures
;
_journal_name_full 'Dalton Transactions'
_journal_paper_doi 10.1039/D2DT00800A
_journal_year 2022
_chemical_absolute_configuration ad
_chemical_formula_moiety 'C10 H18 Br2 Hg S4'
_chemical_formula_sum 'C10 H18 Br2 Hg S4'
_chemical_formula_weight 626.89
_space_group_crystal_system orthorhombic
_space_group_IT_number 33
_space_group_name_Hall 'P 2c -2n'
_space_group_name_H-M_alt 'P n a 21'
_atom_sites_solution_hydrogens geom
_atom_sites_solution_primary dual
_audit_creation_date 2022-04-08
_audit_creation_method
;
Olex2 1.5-alpha
(compiled 2022.03.08 svn.r54f81f84 for OlexSys, GUI svn.r6487)
;
_audit_update_record
;
2022-04-08 deposited with the CCDC.	2022-04-18 downloaded from the CCDC.
;
_cell_angle_alpha 90
_cell_angle_beta 90
_cell_angle_gamma 90
_cell_formula_units_Z 4
_cell_length_a 18.1737(10)
_cell_length_b 4.5256(2)
_cell_length_c 19.0929(10)
_cell_measurement_reflns_used 9812
_cell_measurement_temperature 100.0
_cell_measurement_theta_max 40.17
_cell_measurement_theta_min 2.48
_cell_volume 1570.33(14)
_computing_cell_refinement 'SAINT V8.38A (Bruker, 2018)'
_computing_data_collection 'APEX4 v2021.10-0 (Bruker, 2021)'
_computing_data_reduction 'SAINT V8.38A (Bruker, 2018)'
_computing_molecular_graphics 'Olex2 1.5-alpha (Dolomanov et al., 2009)'
_computing_publication_material 'Olex2 1.5-alpha (Dolomanov et al., 2009)'
_computing_structure_refinement 'XL  (Sheldrick, 2008)'
_computing_structure_solution 'XT  (Sheldrick, 2015)'
_diffrn_ambient_temperature 100.0
_diffrn_detector 'Bruker D8 VENTURE area detector'
_diffrn_detector_area_resol_mean 10.4167
_diffrn_detector_type 'CPAD PHOTON II area detector'
_diffrn_measured_fraction_theta_full 0.999
_diffrn_measured_fraction_theta_max 0.999
_diffrn_measurement_device 'four-circle diffractometer'
_diffrn_measurement_device_type 'Bruker D8 VENTURE area detector'
_diffrn_measurement_method '\w and \f scans'
_diffrn_radiation_monochromator 'HELIOS mirror optics'
_diffrn_radiation_probe x-ray
_diffrn_radiation_type MoK\a
_diffrn_radiation_wavelength 0.71073
_diffrn_reflns_av_R_equivalents 0.0639
_diffrn_reflns_av_unetI/netI 0.0226
_diffrn_reflns_Laue_measured_fraction_full 0.999
_diffrn_reflns_Laue_measured_fraction_max 0.999
_diffrn_reflns_limit_h_max 23
_diffrn_reflns_limit_h_min -23
_diffrn_reflns_limit_k_max 5
_diffrn_reflns_limit_k_min -5
_diffrn_reflns_limit_l_max 24
_diffrn_reflns_limit_l_min -24
_diffrn_reflns_number 53635
_diffrn_reflns_point_group_measured_fraction_full 0.999
_diffrn_reflns_point_group_measured_fraction_max 0.999
_diffrn_reflns_theta_full 25.242
_diffrn_reflns_theta_max 27.498
_diffrn_reflns_theta_min 2.133
_diffrn_source 'microfocus sealed X-ray tube'
_diffrn_source_current 1.0
_diffrn_source_power 0.05
_diffrn_source_type 'Incoatec I\ms'
_diffrn_source_voltage 50.0
_diffrn_standards_number 0
_exptl_absorpt_coefficient_mu 15.399
_exptl_absorpt_correction_T_max 0.5698
_exptl_absorpt_correction_T_min 0.3982
_exptl_absorpt_correction_type multi-scan
_exptl_absorpt_process_details
;
SADABS-2016/2 (Bruker,2016/2) was used for absorption correction.
wR2(int) was 0.1201 before and 0.0773 after correction.
The Ratio of minimum to maximum transmission is 0.6988.
The \l/2 correction factor is Not present.
;
_exptl_crystal_colour colourless
_exptl_crystal_colour_primary colourless
_exptl_crystal_density_diffrn 2.652
_exptl_crystal_description plate
_exptl_crystal_F_000 1168
_exptl_crystal_size_max 0.217
_exptl_crystal_size_mid 0.105
_exptl_crystal_size_min 0.034
_refine_diff_density_max 0.634
_refine_diff_density_min -0.534
_refine_diff_density_rms 0.109
_refine_ls_abs_structure_details
;
 Refined as an inversion twin.
;
_refine_ls_abs_structure_Flack 0.079(10)
_refine_ls_extinction_method none
_refine_ls_goodness_of_fit_ref 1.066
_refine_ls_hydrogen_treatment constr
_refine_ls_matrix_type full
_refine_ls_number_parameters 159
_refine_ls_number_reflns 3609
_refine_ls_number_restraints 1
_refine_ls_restrained_S_all 1.066
_refine_ls_R_factor_all 0.0204
_refine_ls_R_factor_gt 0.0182
_refine_ls_shift/su_max 0.001
_refine_ls_shift/su_mean 0.000
_refine_ls_structure_factor_coef Fsqd
_refine_ls_weighting_details 'w=1/[\s^2^(Fo^2^)+(0.0230P)^2^+2.1900P] where P=(Fo^2^+2Fc^2^)/3'
_refine_ls_weighting_scheme calc
_refine_ls_wR_factor_gt 0.0441
_refine_ls_wR_factor_ref 0.0451
_reflns_Friedel_coverage 0.942
_reflns_Friedel_fraction_full 0.999
_reflns_Friedel_fraction_max 0.999
_reflns_number_gt 3383
_reflns_number_total 3609
_reflns_threshold_expression 'I > 2\s(I)'
_cod_data_source_file d2dt00800a2.cif
_cod_data_source_block b1927
_cod_database_code 7710062
_shelx_shelxl_version_number 2018/3
_shelx_space_group_comment
;
The symmetry employed for this shelxl refinement is uniquely defined
by the following loop, which should always be used as a source of
symmetry information in preference to the above space-group names.
They are only intended as comments.
;
_shelx_estimated_absorpt_t_max 0.623
_shelx_estimated_absorpt_t_min 0.135
_olex2_refinement_description
;
1. Twinned data refinement
 Scales: 0.921(10)
 0.079(10)
2. Fixed Uiso
 At 1.2 times of:
  All C(H) groups, All C(H,H) groups
3. Uiso/Uaniso restraints and constraints
Uanis(Hg1A) = Uanis(Hg1B)
4. Others
 Sof(Hg1B)=1-FVAR(1)
 Sof(Hg1A)=FVAR(1)
5.a Ternary CH refined with riding coordinates:
 C4(H4), C7(H7)
5.b Secondary CH2 refined with riding coordinates:
 C1(H1A,H1B), C2(H2A,H2B), C3(H3A,H3B), C5(H5A,H5B), C6(H6A,H6B), C8(H8A,H8B),
 C9(H9A,H9B), C10(H10A,H10B)
;
_olex2_submission_special_instructions 'No special instructions were received'

loop_
_space_group_symop_operation_xyz
'x, y, z'
'-x, -y, z+1/2'
'x+1/2, -y+1/2, z'
'-x+1/2, y+1/2, z+1/2'

loop_
_atom_site_label
_atom_site_type_symbol
_atom_site_fract_x
_atom_site_fract_y
_atom_site_fract_z
_atom_site_U_iso_or_equiv
_atom_site_adp_type
_atom_site_occupancy
_atom_site_site_symmetry_order
_atom_site_calc_flag
_atom_site_refinement_flags_posn
_atom_site_refinement_flags_adp
_atom_site_refinement_flags_occupancy
_atom_site_disorder_assembly
_atom_site_disorder_group
Hg1A Hg 0.37582(2) 0.42063(5) 0.49832(6) 0.01061(7) Uani 0.9772(7) 1 d . . P A 1
Hg1B Hg 0.3777(7) 0.075(2) 0.5008(17) 0.01061(7) Uani 0.0228(7) 1 d . . P A 2
Br1 Br 0.29457(6) 0.7233(2) 0.41342(4) 0.0121(3) Uani 1 1 d . . . . .
Br2 Br 0.45631(6) 0.72557(19) 0.58300(4) 0.0124(3) Uani 1 1 d . . . . .
S1 S 0.46173(9) 0.1182(4) 0.41545(11) 0.0092(3) Uani 1 1 d . . . . .
S2 S 0.61053(9) 0.1448(4) 0.35083(11) 0.0133(4) Uani 1 1 d . . . . .
S3 S 0.64108(9) 0.3536(4) 0.64616(11) 0.0138(4) Uani 1 1 d . . . . .
S4 S 0.78968(9) 0.3813(4) 0.58131(11) 0.0094(3) Uani 1 1 d . . . . .
C1 C 0.4337(5) 0.2793(18) 0.3326(6) 0.0114(19) Uani 1 1 d . . . . .
H1A H 0.382101 0.221809 0.322999 0.014 Uiso 1 1 calc R U . . .
H1B H 0.435180 0.497293 0.336813 0.014 Uiso 1 1 calc R U . . .
C2 C 0.4812(4) 0.187(2) 0.2707(5) 0.0135(15) Uani 1 1 d . . . . .
H2A H 0.481420 -0.031298 0.267236 0.016 Uiso 1 1 calc R U . . .
H2B H 0.459498 0.266309 0.227022 0.016 Uiso 1 1 calc R U . . .
C3 C 0.5597(5) 0.297(2) 0.2776(5) 0.0153(18) Uani 1 1 d . . . . .
H3A H 0.558818 0.514580 0.282168 0.018 Uiso 1 1 calc R U . . .
H3B H 0.586490 0.248871 0.233832 0.018 Uiso 1 1 calc R U . . .
C4 C 0.5537(5) 0.2769(17) 0.4218(6) 0.0079(19) Uani 1 1 d . . . . .
H4 H 0.550300 0.497252 0.419690 0.009 Uiso 1 1 calc R U . . .
C5 C 0.5876(4) 0.1836(19) 0.4922(5) 0.0116(13) Uani 1 1 d . . . . .
H5A H 0.554607 0.246396 0.530691 0.014 Uiso 1 1 calc R U . . .
H5B H 0.591289 -0.034560 0.493733 0.014 Uiso 1 1 calc R U . . .
C6 C 0.6639(3) 0.3159(19) 0.5044(5) 0.0100(13) Uani 1 1 d . . . . .
H6A H 0.697067 0.252810 0.466012 0.012 Uiso 1 1 calc R U . . .
H6B H 0.660368 0.534073 0.502877 0.012 Uiso 1 1 calc R U . . .
C7 C 0.6969(5) 0.2234(18) 0.5737(6) 0.012(2) Uani 1 1 d . . . . .
H7 H 0.700192 0.002964 0.575603 0.014 Uiso 1 1 calc R U . . .
C8 C 0.6909(5) 0.193(2) 0.7183(5) 0.0143(16) Uani 1 1 d . . . . .
H8A H 0.664409 0.239832 0.762206 0.017 Uiso 1 1 calc R U . . .
H8B H 0.690756 -0.024238 0.712714 0.017 Uiso 1 1 calc R U . . .
C9 C 0.7704(5) 0.297(2) 0.7256(5) 0.0141(17) Uani 1 1 d . . . . .
H9A H 0.770880 0.514427 0.730825 0.017 Uiso 1 1 calc R U . . .
H9B H 0.791554 0.210676 0.768783 0.017 Uiso 1 1 calc R U . . .
C10 C 0.8186(5) 0.213(2) 0.6642(6) 0.0124(19) Uani 1 1 d . . . . .
H10A H 0.818102 -0.004528 0.658918 0.015 Uiso 1 1 calc R U . . .
H10B H 0.869799 0.273836 0.674330 0.015 Uiso 1 1 calc R U . . .

loop_
_atom_site_aniso_label
_atom_site_aniso_U_11
_atom_site_aniso_U_22
_atom_site_aniso_U_33
_atom_site_aniso_U_23
_atom_site_aniso_U_13
_atom_site_aniso_U_12
Hg1A 0.00813(9) 0.01465(11) 0.00906(10) -0.00003(12) 0.00015(9) 0.00012(11)
Hg1B 0.00813(9) 0.01465(11) 0.00906(10) -0.00003(12) 0.00015(9) 0.00012(11)
Br1 0.0096(4) 0.0153(5) 0.0112(6) 0.0010(4) -0.0006(4) 0.0016(3)
Br2 0.0101(4) 0.0153(5) 0.0118(6) -0.0004(4) -0.0011(4) -0.0025(3)
S1 0.0076(7) 0.0116(9) 0.0084(7) 0.0004(7) -0.0004(6) -0.0002(6)
S2 0.0091(8) 0.0191(10) 0.0116(8) -0.0010(7) 0.0011(6) 0.0014(7)
S3 0.0084(8) 0.0208(11) 0.0121(8) -0.0017(7) 0.0013(6) 0.0023(7)
S4 0.0069(7) 0.0110(9) 0.0104(8) -0.0006(7) -0.0010(6) -0.0006(6)
C1 0.009(4) 0.016(4) 0.009(4) 0.000(3) 0.001(3) -0.002(3)
C2 0.009(3) 0.021(3) 0.010(4) -0.003(4) 0.002(3) 0.002(3)
C3 0.016(4) 0.021(4) 0.009(4) 0.001(4) 0.004(3) 0.003(4)
C4 0.008(4) 0.011(4) 0.005(4) -0.001(2) 0.000(3) 0.000(2)
C5 0.011(3) 0.014(3) 0.009(4) 0.001(4) 0.000(3) 0.002(3)
C6 0.004(3) 0.015(3) 0.011(4) 0.000(4) -0.002(3) -0.002(3)
C7 0.004(4) 0.014(4) 0.017(5) -0.001(3) 0.000(4) -0.001(2)
C8 0.012(4) 0.022(3) 0.009(4) 0.001(4) 0.001(3) 0.000(4)
C9 0.012(4) 0.021(4) 0.009(4) -0.001(4) -0.003(3) 0.003(3)
C10 0.008(4) 0.020(4) 0.009(5) 0.000(3) -0.002(3) 0.004(3)

loop_
_atom_type_symbol
_atom_type_description
_atom_type_scat_dispersion_real
_atom_type_scat_dispersion_imag
_atom_type_scat_source
C C 0.0033 0.0016 'International Tables Vol C Tables 4.2.6.8 and 6.1.1.4'
H H 0.0000 0.0000 'International Tables Vol C Tables 4.2.6.8 and 6.1.1.4'
Br Br -0.2901 2.4595 'International Tables Vol C Tables 4.2.6.8 and 6.1.1.4'
Hg Hg -2.3894 9.2266 'International Tables Vol C Tables 4.2.6.8 and 6.1.1.4'
S S 0.1246 0.1234 'International Tables Vol C Tables 4.2.6.8 and 6.1.1.4'

loop_
_geom_angle_atom_site_label_1
_geom_angle_atom_site_label_2
_geom_angle_atom_site_label_3
_geom_angle
_geom_angle_site_symmetry_1
_geom_angle_site_symmetry_3
_geom_angle_publ_flag
Br1 Hg1A S1 103.85(5) . . ?
Br1 Hg1A S4 108.36(5) . 3_455 ?
Br2 Hg1A Br1 115.673(19) . . ?
Br2 Hg1A S1 108.73(5) . . ?
Br2 Hg1A S4 103.85(5) . 3_455 ?
S1 Hg1A S4 116.86(4) . 3_455 ?
Br2 Hg1B Br1 108.1(3) 1_545 1_545 ?
S1 Hg1B Br1 89.1(10) . 1_545 ?
S1 Hg1B Br2 96.7(5) . 1_545 ?
S4 Hg1B Br1 94.3(4) 3_455 1_545 ?
S4 Hg1B Br2 91.8(10) 3_455 1_545 ?
S4 Hg1B S1 169.4(6) 3_455 . ?
Hg1A Br1 Hg1B 67.2(3) . 1_565 ?
Hg1A Br2 Hg1B 69.0(4) . 1_565 ?
C1 S1 Hg1A 98.6(3) . . ?
C1 S1 Hg1B 118.5(6) . . ?
C1 S1 C4 99.1(4) . . ?
C4 S1 Hg1A 107.5(3) . . ?
C4 S1 Hg1B 127.6(7) . . ?
C4 S2 C3 99.3(4) . . ?
C8 S3 C7 99.8(4) . . ?
C7 S4 Hg1A 107.4(3) . 3 ?
C7 S4 Hg1B 129.8(8) . 3 ?
C10 S4 Hg1A 97.7(3) . 3 ?
C10 S4 Hg1B 115.3(7) . 3 ?
C10 S4 C7 99.7(5) . . ?
S1 C1 H1A 108.7 . . ?
S1 C1 H1B 108.7 . . ?
H1A C1 H1B 107.6 . . ?
C2 C1 S1 114.0(6) . . ?
C2 C1 H1A 108.7 . . ?
C2 C1 H1B 108.7 . . ?
C1 C2 H2A 109.2 . . ?
C1 C2 H2B 109.2 . . ?
H2A C2 H2B 107.9 . . ?
C3 C2 C1 112.1(8) . . ?
C3 C2 H2A 109.2 . . ?
C3 C2 H2B 109.2 . . ?
S2 C3 H3A 108.5 . . ?
S2 C3 H3B 108.5 . . ?
C2 C3 S2 114.9(7) . . ?
C2 C3 H3A 108.5 . . ?
C2 C3 H3B 108.5 . . ?
H3A C3 H3B 107.5 . . ?
S1 C4 H4 109.5 . . ?
S2 C4 S1 110.1(5) . . ?
S2 C4 H4 109.5 . . ?
C5 C4 S1 108.6(6) . . ?
C5 C4 S2 109.6(6) . . ?
C5 C4 H4 109.5 . . ?
C4 C5 H5A 109.0 . . ?
C4 C5 H5B 109.0 . . ?
H5A C5 H5B 107.8 . . ?
C6 C5 C4 112.9(5) . . ?
C6 C5 H5A 109.0 . . ?
C6 C5 H5B 109.0 . . ?
C5 C6 H6A 109.1 . . ?
C5 C6 H6B 109.1 . . ?
H6A C6 H6B 107.8 . . ?
C7 C6 C5 112.6(5) . . ?
C7 C6 H6A 109.1 . . ?
C7 C6 H6B 109.1 . . ?
S3 C7 S4 109.1(5) . . ?
S3 C7 H7 109.3 . . ?
S4 C7 H7 109.3 . . ?
C6 C7 S3 110.9(6) . . ?
C6 C7 S4 109.0(6) . . ?
C6 C7 H7 109.3 . . ?
S3 C8 H8A 108.5 . . ?
S3 C8 H8B 108.5 . . ?
H8A C8 H8B 107.5 . . ?
C9 C8 S3 115.0(7) . . ?
C9 C8 H8A 108.5 . . ?
C9 C8 H8B 108.5 . . ?
C8 C9 H9A 108.8 . . ?
C8 C9 H9B 108.8 . . ?
H9A C9 H9B 107.7 . . ?
C10 C9 C8 113.6(8) . . ?
C10 C9 H9A 108.8 . . ?
C10 C9 H9B 108.8 . . ?
S4 C10 H10A 108.9 . . ?
S4 C10 H10B 108.9 . . ?
C9 C10 S4 113.6(6) . . ?
C9 C10 H10A 108.9 . . ?
C9 C10 H10B 108.9 . . ?
H10A C10 H10B 107.7 . . ?

loop_
_geom_bond_atom_site_label_1
_geom_bond_atom_site_label_2
_geom_bond_distance
_geom_bond_site_symmetry_2
_geom_bond_publ_flag
Hg1A Br1 2.5855(13) . ?
Hg1A Br2 2.5804(13) . ?
Hg1A S1 2.6103(17) . ?
Hg1A S4 2.6130(18) 3_455 ?
Hg1B Br1 2.76(2) 1_545 ?
Hg1B Br2 2.65(2) 1_545 ?
Hg1B S1 2.24(3) . ?
Hg1B S4 2.23(3) 3_455 ?
S1 C1 1.815(11) . ?
S1 C4 1.823(9) . ?
S2 C3 1.812(10) . ?
S2 C4 1.807(10) . ?
S3 C7 1.813(11) . ?
S3 C8 1.800(10) . ?
S4 C7 1.837(9) . ?
S4 C10 1.832(10) . ?
C1 H1A 0.9900 . ?
C1 H1B 0.9900 . ?
C1 C2 1.522(13) . ?
C2 H2A 0.9900 . ?
C2 H2B 0.9900 . ?
C2 C3 1.517(12) . ?
C3 H3A 0.9900 . ?
C3 H3B 0.9900 . ?
C4 H4 1.0000 . ?
C4 C5 1.538(12) . ?
C5 H5A 0.9900 . ?
C5 H5B 0.9900 . ?
C5 C6 1.528(6) . ?
C6 H6A 0.9900 . ?
C6 H6B 0.9900 . ?
C6 C7 1.513(13) . ?
C7 H7 1.0000 . ?
C8 H8A 0.9900 . ?
C8 H8B 0.9900 . ?
C8 C9 1.526(12) . ?
C9 H9A 0.9900 . ?
C9 H9B 0.9900 . ?
C9 C10 1.511(14) . ?
C10 H10A 0.9900 . ?
C10 H10B 0.9900 . ?

loop_
_geom_torsion_atom_site_label_1
_geom_torsion_atom_site_label_2
_geom_torsion_atom_site_label_3
_geom_torsion_atom_site_label_4
_geom_torsion
_geom_torsion_site_symmetry_1
_geom_torsion_site_symmetry_2
_geom_torsion_site_symmetry_3
_geom_torsion_site_symmetry_4
_geom_torsion_publ_flag
Hg1A S1 C1 C2 171.4(6) . . . . ?
Hg1A S1 C4 S2 -165.5(3) . . . . ?
Hg1A S1 C4 C5 74.5(5) . . . . ?
Hg1A S4 C7 S3 164.7(3) 3 . . . ?
Hg1A S4 C7 C6 -74.2(6) 3 . . . ?
Hg1A S4 C10 C9 -170.0(6) 3 . . . ?
Hg1B S1 C1 C2 -155.9(7) . . . . ?
Hg1B S1 C4 S2 159.4(5) . . . . ?
Hg1B S1 C4 C5 39.4(8) . . . . ?
Hg1B S4 C7 S3 -161.7(5) 3 . . . ?
Hg1B S4 C7 C6 -40.6(8) 3 . . . ?
Hg1B S4 C10 C9 156.2(7) 3 . . . ?
S1 C1 C2 C3 -64.7(9) . . . . ?
S1 C4 C5 C6 -177.6(4) . . . . ?
S2 C4 C5 C6 62.1(6) . . . . ?
S3 C8 C9 C10 -63.5(10) . . . . ?
C1 S1 C4 S2 -63.4(5) . . . . ?
C1 S1 C4 C5 176.6(6) . . . . ?
C1 C2 C3 S2 64.2(10) . . . . ?
C3 S2 C4 S1 62.7(5) . . . . ?
C3 S2 C4 C5 -177.9(6) . . . . ?
C4 S1 C1 C2 62.0(7) . . . . ?
C4 S2 C3 C2 -61.0(8) . . . . ?
C4 C5 C6 C7 179.9(9) . . . . ?
C5 C6 C7 S3 -62.3(6) . . . . ?
C5 C6 C7 S4 177.7(4) . . . . ?
C7 S3 C8 C9 61.0(8) . . . . ?
C7 S4 C10 C9 -60.8(8) . . . . ?
C8 S3 C7 S4 -63.1(5) . . . . ?
C8 S3 C7 C6 176.9(6) . . . . ?
C8 C9 C10 S4 62.9(10) . . . . ?
C10 S4 C7 S3 63.3(5) . . . . ?
C10 S4 C7 C6 -175.5(6) . . . . ?

loop_
_twin_individual_id
_twin_individual_mass_fraction_refined
1 0.921(10)
2 0.079(10)
